data_4100367
_journal_name_full 'Journal of the American Chemical Society'
_journal_year 2005
_chemical_formula_sum 'C24 H48 Cl N8 Na O4'
_chemical_formula_weight 571.14
_space_group_IT_number 14
_symmetry_cell_setting monoclinic
_symmetry_space_group_name_Hall '-P 2ybc'
_symmetry_space_group_name_H-M 'P 1 21/c 1'
_cell_angle_alpha 90.00
_cell_angle_beta 90.04(3)
_cell_angle_gamma 90.00
_cell_formula_units_Z 4
_cell_length_a 14.494(3)
_cell_length_b 10.669(2)
_cell_length_c 18.430(4)
_cell_measurement_temperature 173(2)
_cell_volume 2850.0(10)
_diffrn_ambient_temperature 173(2)
_exptl_crystal_density_diffrn 1.331
_cod_depositor_comments
;
The following automatic conversions were performed:

'_symmetry_cell_setting' tag value 'momoclinic' was replaced with
'monoclinic' value.

Automatic conversion script
Id: cif_fix_values 1646 2011-03-28 12:23:43Z adriana 
;
_cod_original_sg_symbol_H-M 'P 21/c'
_cod_database_code 4100367

loop_
_symmetry_equiv_pos_as_xyz
'x, y, z'
'-x, y+1/2, -z+1/2'
'-x, -y, -z'
'x, -y-1/2, z-1/2'

loop_
_atom_site_label
_atom_site_type_symbol
_atom_site_fract_x
_atom_site_fract_y
_atom_site_fract_z
_atom_site_U_iso_or_equiv
_atom_site_adp_type
_atom_site_occupancy
_atom_site_symmetry_multiplicity
_atom_site_calc_flag
_atom_site_refinement_flags
_atom_site_disorder_assembly
_atom_site_disorder_group
N1 N 0.56764(14) -0.1012(2) 0.36064(12) 0.0500(6) Uani 1 1 d . . .
C2 C 0.49742(18) -0.1806(3) 0.39498(17) 0.0650(9) Uani 1 1 d . . .
H2A H 0.4728 -0.2379 0.3590 0.078 Uiso 1 1 calc R . .
H2B H 0.4471 -0.1280 0.4116 0.078 Uiso 1 1 calc R . .
C3 C 0.53405(19) -0.2563(3) 0.45899(15) 0.0591(8) Uani 1 1 d . . .
H3A H 0.5528 -0.1989 0.4971 0.071 Uiso 1 1 calc R . .
H3B H 0.4846 -0.3080 0.4780 0.071 Uiso 1 1 calc R . .
N4 N 0.61231(14) -0.33682(19) 0.44026(10) 0.0414(5) Uani 1 1 d . . .
C5 C 0.6529(2) -0.3984(3) 0.50420(12) 0.0537(8) Uani 1 1 d . . .
H5A H 0.6118 -0.4638 0.5213 0.064 Uiso 1 1 calc R . .
H5B H 0.6607 -0.3377 0.5429 0.064 Uiso 1 1 calc R . .
C6 C 0.7458(2) -0.4547(3) 0.48446(13) 0.0519(7) Uani 1 1 d . . .
H6A H 0.7944 -0.3949 0.4949 0.062 Uiso 1 1 calc R . .
H6B H 0.7567 -0.5291 0.5135 0.062 Uiso 1 1 calc R . .
N7 N 0.74763(15) -0.48777(17) 0.40688(10) 0.0420(5) Uani 1 1 d . . .
C8 C 0.65689(19) -0.5397(3) 0.38645(14) 0.0517(7) Uani 1 1 d . . .
H8A H 0.6389 -0.6043 0.4206 0.062 Uiso 1 1 calc R . .
H8B H 0.6603 -0.5769 0.3385 0.062 Uiso 1 1 calc R . .
C9 C 0.58609(18) -0.4346(3) 0.38682(14) 0.0505(7) Uani 1 1 d . . .
H9A H 0.5821 -0.3976 0.3388 0.061 Uiso 1 1 calc R . .
H9B H 0.5259 -0.4682 0.3991 0.061 Uiso 1 1 calc R . .
C10 C 0.8236(2) -0.5731(3) 0.38998(16) 0.0600(8) Uani 1 1 d . . .
H10A H 0.8187 -0.5989 0.3396 0.072 Uiso 1 1 calc R . .
H10B H 0.8181 -0.6475 0.4199 0.072 Uiso 1 1 calc R . .
C11 C 0.9173(2) -0.5145(3) 0.40239(17) 0.0652(9) Uani 1 1 d . . .
H11A H 0.9242 -0.4959 0.4536 0.078 Uiso 1 1 calc R . .
H11B H 0.9646 -0.5748 0.3894 0.078 Uiso 1 1 calc R . .
N12 N 0.93210(14) -0.3987(2) 0.36052(12) 0.0501(6) Uani 1 1 d . . .
C13 C 1.00234(18) -0.3188(3) 0.39505(17) 0.0648(9) Uani 1 1 d . . .
H13A H 1.0268 -0.2615 0.3591 0.078 Uiso 1 1 calc R . .
H13B H 1.0528 -0.3713 0.4117 0.078 Uiso 1 1 calc R . .
C14 C 0.9659(2) -0.2433(3) 0.45899(15) 0.0600(8) Uani 1 1 d . . .
H14A H 0.9471 -0.3006 0.4971 0.072 Uiso 1 1 calc R . .
H14B H 1.0153 -0.1915 0.4780 0.072 Uiso 1 1 calc R . .
N15 N 0.88775(14) -0.1630(2) 0.44019(10) 0.0422(5) Uani 1 1 d . . .
C16 C 0.8471(2) -0.1014(3) 0.50423(12) 0.0524(7) Uani 1 1 d . . .
H16A H 0.8882 -0.0360 0.5214 0.063 Uiso 1 1 calc R . .
H16B H 0.8393 -0.1621 0.5429 0.063 Uiso 1 1 calc R . .
C17 C 0.7546(2) -0.0452(3) 0.48442(13) 0.0520(7) Uani 1 1 d . . .
H17A H 0.7060 -0.1050 0.4950 0.062 Uiso 1 1 calc R . .
H17B H 0.7438 0.0293 0.5133 0.062 Uiso 1 1 calc R . .
N18 N 0.75229(15) -0.01257(17) 0.40677(10) 0.0418(5) Uani 1 1 d . . .
C19 C 0.84301(19) 0.0398(3) 0.38655(14) 0.0513(7) Uani 1 1 d . . .
H19A H 0.8609 0.1043 0.4209 0.062 Uiso 1 1 calc R . .
H19B H 0.8397 0.0771 0.3386 0.062 Uiso 1 1 calc R . .
C20 C 0.91359(18) -0.0651(3) 0.38698(13) 0.0497(7) Uani 1 1 d . . .
H20A H 0.9175 -0.1019 0.3389 0.060 Uiso 1 1 calc R . .
H20B H 0.9737 -0.0314 0.3993 0.060 Uiso 1 1 calc R . .
C21 C 0.6763(2) 0.0734(3) 0.39013(16) 0.0600(8) Uani 1 1 d . . .
H21A H 0.6810 0.0996 0.3399 0.072 Uiso 1 1 calc R . .
H21B H 0.6820 0.1475 0.4203 0.072 Uiso 1 1 calc R . .
C22 C 0.5830(2) 0.0150(3) 0.40244(17) 0.0661(9) Uani 1 1 d . . .
H22A H 0.5762 -0.0035 0.4537 0.079 Uiso 1 1 calc R . .
H22B H 0.5357 0.0753 0.3894 0.079 Uiso 1 1 calc R . .
C23 C 0.54395(19) -0.0746(3) 0.28469(15) 0.0592(8) Uani 1 1 d . . .
H23A H 0.5780 -0.0013 0.2688 0.071 Uiso 1 1 calc R . .
H23B H 0.4787 -0.0549 0.2816 0.071 Uiso 1 1 calc R . .
C24 C 0.56503(16) -0.1829(3) 0.23391(14) 0.0481(7) Uani 1 1 d . . .
H24A H 0.5270 -0.2541 0.2471 0.058 Uiso 1 1 calc R . .
H24B H 0.5491 -0.1588 0.1847 0.058 Uiso 1 1 calc R . .
N25 N 0.66261(12) -0.22034(17) 0.23626(9) 0.0312(4) Uani 1 1 d . . .
C26 C 0.72368(16) -0.1179(2) 0.21207(12) 0.0358(5) Uani 1 1 d . . .
H26A H 0.7296 -0.0564 0.2505 0.043 Uiso 1 1 calc R . .
H26B H 0.6966 -0.0768 0.1702 0.043 Uiso 1 1 calc R . .
C27 C 0.81869(16) -0.1680(2) 0.19224(12) 0.0347(5) Uani 1 1 d . . .
H27A H 0.8206 -0.1893 0.1411 0.042 Uiso 1 1 calc R . .
H27B H 0.8652 -0.1046 0.2015 0.042 Uiso 1 1 calc R . .
N28 N 0.83734(12) -0.27961(17) 0.23617(9) 0.0315(4) Uani 1 1 d . . .
C29 C 0.77648(16) -0.3824(2) 0.21197(12) 0.0346(5) Uani 1 1 d . . .
H29A H 0.7708 -0.4441 0.2504 0.042 Uiso 1 1 calc R . .
H29B H 0.8034 -0.4233 0.1700 0.042 Uiso 1 1 calc R . .
C30 C 0.68121(16) -0.3320(2) 0.19241(12) 0.0350(5) Uani 1 1 d . . .
H30A H 0.6791 -0.3108 0.1413 0.042 Uiso 1 1 calc R . .
H30B H 0.6348 -0.3954 0.2018 0.042 Uiso 1 1 calc R . .
C31 C 0.93484(16) -0.3173(3) 0.23382(14) 0.0480(7) Uani 1 1 d . . .
H31A H 0.9730 -0.2463 0.2472 0.058 Uiso 1 1 calc R . .
H31B H 0.9507 -0.3411 0.1846 0.058 Uiso 1 1 calc R . .
C32 C 0.95562(19) -0.4259(3) 0.28441(15) 0.0585(8) Uani 1 1 d . . .
H32A H 0.9212 -0.4989 0.2685 0.070 Uiso 1 1 calc R . .
H32B H 1.0208 -0.4460 0.2813 0.070 Uiso 1 1 calc R . .
Cl40 Cl 0.74995(6) 0.24993(6) 0.17817(4) 0.0552(2) Uani 1 1 d . . .
O41 O 0.6883(4) 0.3273(5) 0.2154(3) 0.0649(16) Uani 0.50 1 d P . .
O42 O 0.8009(6) 0.3300(7) 0.1290(5) 0.111(3) Uani 0.50 1 d P . .
O43 O 0.7013(7) 0.1725(8) 0.1276(5) 0.126(4) Uani 0.50 1 d P . .
O44 O 0.8286(5) 0.2601(9) 0.2283(4) 0.125(3) Uani 0.50 1 d P . .
C45 O 0.8118(4) 0.1736(5) 0.2159(3) 0.0630(15) Uani 0.50 1 d P . .
O46 O 0.6723(5) 0.2420(9) 0.2284(4) 0.125(3) Uani 0.50 1 d P . .
O47 O 0.7478(10) 0.1440(7) 0.1404(6) 0.184(6) Uani 0.50 1 d P . .
O48 O 0.7480(9) 0.3568(7) 0.1411(6) 0.173(5) Uani 0.50 1 d P . .
Na49 Na 0.25005(6) 0.24998(7) 0.13909(4) 0.0306(2) Uani 1 1 d . . .

loop_
_atom_site_aniso_label
_atom_site_aniso_U_11
_atom_site_aniso_U_22
_atom_site_aniso_U_33
_atom_site_aniso_U_23
_atom_site_aniso_U_13
_atom_site_aniso_U_12
N1 0.0399(12) 0.0593(15) 0.0509(13) -0.0091(11) 0.0043(10) 0.0191(10)
C2 0.0328(15) 0.092(2) 0.071(2) -0.0170(18) 0.0186(14) 0.0089(15)
C3 0.0437(16) 0.083(2) 0.0501(16) -0.0146(16) 0.0214(13) -0.0148(14)
N4 0.0465(12) 0.0482(13) 0.0294(10) -0.0073(9) 0.0094(9) -0.0182(10)
C5 0.083(2) 0.0533(17) 0.0247(12) 0.0015(12) 0.0084(12) -0.0285(15)
C6 0.081(2) 0.0440(15) 0.0302(13) 0.0078(11) -0.0044(13) -0.0106(14)
N7 0.0647(14) 0.0282(10) 0.0332(11) 0.0021(9) -0.0009(9) -0.0051(10)
C8 0.077(2) 0.0402(15) 0.0383(14) -0.0017(12) 0.0055(13) -0.0289(14)
C9 0.0524(16) 0.0606(18) 0.0387(14) -0.0102(13) 0.0074(11) -0.0308(14)
C10 0.091(2) 0.0327(15) 0.0561(18) 0.0143(13) -0.0011(15) 0.0150(15)
C11 0.073(2) 0.0581(19) 0.0644(19) 0.0126(16) -0.0087(16) 0.0316(17)
N12 0.0413(12) 0.0584(15) 0.0506(13) 0.0104(11) -0.0065(10) 0.0148(10)
C13 0.0333(15) 0.092(2) 0.069(2) 0.0151(18) -0.0169(14) 0.0108(15)
C14 0.0475(17) 0.083(2) 0.0497(16) 0.0125(16) -0.0232(13) -0.0151(15)
N15 0.0461(12) 0.0508(13) 0.0297(10) 0.0072(9) -0.0107(9) -0.0175(10)
C16 0.079(2) 0.0529(17) 0.0254(12) -0.0011(12) -0.0095(12) -0.0282(15)
C17 0.080(2) 0.0445(15) 0.0315(13) -0.0088(12) 0.0032(13) -0.0093(14)
N18 0.0652(14) 0.0295(11) 0.0309(11) -0.0037(9) 0.0006(9) -0.0052(10)
C19 0.077(2) 0.0391(15) 0.0376(14) 0.0011(12) -0.0051(13) -0.0266(14)
C20 0.0528(16) 0.0587(18) 0.0376(14) 0.0098(12) -0.0095(11) -0.0299(14)
C21 0.093(2) 0.0318(15) 0.0555(18) -0.0103(13) 0.0015(15) 0.0168(15)
C22 0.075(2) 0.0592(19) 0.064(2) -0.0162(16) 0.0074(16) 0.0336(17)
C23 0.0428(16) 0.071(2) 0.0636(18) 0.0005(16) -0.0065(13) 0.0282(14)
C24 0.0345(13) 0.0646(18) 0.0452(14) 0.0029(13) -0.0116(11) 0.0083(12)
N25 0.0297(10) 0.0343(11) 0.0297(9) -0.0011(8) -0.0056(7) -0.0005(8)
C26 0.0503(15) 0.0262(12) 0.0309(12) 0.0029(9) -0.0068(10) -0.0020(10)
C27 0.0462(14) 0.0307(12) 0.0271(11) 0.0026(9) 0.0040(10) -0.0094(10)
N28 0.0307(10) 0.0348(11) 0.0291(9) 0.0001(8) 0.0042(7) 0.0005(8)
C29 0.0485(14) 0.0273(12) 0.0280(12) -0.0030(9) 0.0048(10) -0.0016(10)
C30 0.0464(14) 0.0327(12) 0.0258(11) -0.0019(9) -0.0029(10) -0.0100(10)
C31 0.0329(13) 0.0631(18) 0.0480(15) -0.0046(14) 0.0126(11) 0.0066(12)
C32 0.0429(15) 0.072(2) 0.0611(18) 0.0005(15) 0.0066(13) 0.0294(14)
Cl40 0.0728(5) 0.0446(4) 0.0481(4) 0.0001(3) -0.0007(3) 0.0086(3)
O41 0.061(3) 0.073(4) 0.060(4) -0.032(3) -0.003(2) 0.002(3)
O42 0.157(7) 0.062(4) 0.114(5) 0.056(3) 0.081(5) 0.058(4)
O43 0.179(7) 0.079(5) 0.119(5) -0.067(4) -0.096(6) 0.076(5)
O44 0.085(5) 0.225(10) 0.064(3) -0.029(6) -0.019(3) 0.062(6)
C45 0.057(3) 0.073(3) 0.060(3) 0.029(3) 0.002(2) 0.003(3)
O46 0.081(5) 0.231(10) 0.064(3) 0.022(6) 0.018(3) 0.063(6)
O47 0.314(15) 0.044(4) 0.193(11) -0.057(5) 0.114(11) -0.059(7)
O48 0.273(14) 0.053(5) 0.193(11) 0.056(6) -0.100(10) -0.047(7)
Na49 0.0369(5) 0.0299(4) 0.0250(4) 0.0004(4) -0.0005(3) 0.0071(4)

loop_
_geom_bond_atom_site_label_1
_geom_bond_atom_site_label_2
_geom_bond_distance
_geom_bond_site_symmetry_2
_geom_bond_publ_flag
N1 C2 1.468(4) . ?
N1 C23 1.469(3) . ?
N1 C22 1.477(4) . ?
C2 C3 1.524(4) . ?
C3 N4 1.465(3) . ?
N4 C5 1.472(3) . ?
N4 C9 1.484(3) . ?
N4 Na49 2.642(2) 2_645 ?
C5 C6 1.519(4) . ?
C6 N7 1.473(3) . ?
N7 C10 1.462(3) . ?
N7 C8 1.476(3) . ?
N7 Na49 2.674(2) 2_645 ?
C8 C9 1.520(4) . ?
C9 Na49 3.122(3) 2_645 ?
C10 C11 1.513(4) . ?
C11 N12 1.472(4) . ?
N12 C13 1.472(4) . ?
N12 C32 1.473(3) . ?
C13 C14 1.523(4) . ?
C14 N15 1.461(3) . ?
N15 C16 1.474(3) . ?
N15 C20 1.481(3) . ?
N15 Na49 2.642(2) 2_645 ?
C16 C17 1.513(4) . ?
C17 N18 1.473(3) . ?
N18 C21 1.466(3) . ?
N18 C19 1.477(3) . ?
N18 Na49 2.671(2) 2_645 ?
C19 C20 1.516(4) . ?
C20 Na49 3.122(3) 2_645 ?
C21 C22 1.507(4) . ?
C23 C24 1.518(4) . ?
C24 N25 1.470(3) . ?
N25 C30 1.465(3) . ?
N25 C26 1.475(3) . ?
N25 Na49 2.641(2) 2_645 ?
C26 C27 1.522(3) . ?
C26 Na49 3.107(2) 2_645 ?
C27 N28 1.465(3) . ?
N28 C31 1.470(3) . ?
N28 C29 1.476(3) . ?
N28 Na49 2.645(2) 2_645 ?
C29 C30 1.525(3) . ?
C29 Na49 3.111(2) 2_645 ?
C31 C32 1.517(4) . ?
Cl40 O48 1.329(8) . ?
Cl40 O47 1.328(8) . ?
Cl40 C45 1.396(5) . ?
Cl40 O41 1.397(6) . ?
Cl40 O43 1.431(7) . ?
Cl40 O42 1.449(7) . ?
Cl40 O46 1.460(7) . ?
Cl40 O44 1.472(7) . ?
O41 O46 0.969(8) . ?
O41 O48 1.650(14) . ?
O42 O48 0.849(14) . ?
O43 O47 0.776(16) . ?
O44 C45 0.983(8) . ?
C45 O47 1.702(15) . ?
Na49 N25 2.641(2) 2_655 ?
Na49 N4 2.642(2) 2_655 ?
Na49 N15 2.642(2) 2_655 ?
Na49 N28 2.644(2) 2_655 ?
Na49 N18 2.671(2) 2_655 ?
Na49 N7 2.674(2) 2_655 ?
Na49 C26 3.107(2) 2_655 ?
Na49 C29 3.111(2) 2_655 ?
Na49 C20 3.122(3) 2_655 ?
Na49 C9 3.122(3) 2_655 ?
